data_7202928
loop_
_publ_author_name
'Fabelo, Oscar'
'Pas\'an, Jorge'
'Lloret, Francesc'
'Julve, Miguel'
'Ruiz-P\'erez, Catalina'

_publ_section_title
;
 Structural versatility in cobalt(ii) complexes with
 1,2,4,5-benzenetetracarboxylic acid (H4bta) and
 4,4&#x2032;-bipyridine-N,N&#x2032;-dioxide (dpo)
;
_journal_issue 9
_journal_name_full CrystEngComm
_journal_page_first 815
_journal_paper_doi 10.1039/b706035c
_journal_volume 9
_journal_year 2007
_chemical_formula_sum 'C15 H21 Co N2 O12'
_chemical_formula_weight 480.27
_chemical_name_systematic
;
?
;
_space_group_IT_number 2
_symmetry_cell_setting triclinic
_symmetry_space_group_name_Hall '-P 1'
_symmetry_space_group_name_H-M 'P -1'
_atom_sites_solution_hydrogens geom
_atom_sites_solution_primary direct
_atom_sites_solution_secondary difmap
_audit_creation_method SHELXL-97
_cell_angle_alpha 85.328(11)
_cell_angle_beta 76.027(14)
_cell_angle_gamma 80.489(13)
_cell_formula_units_Z 2
_cell_length_a 8.4119(14)
_cell_length_b 8.5298(9)
_cell_length_c 13.321(3)
_cell_measurement_temperature 293(2)
_cell_volume 913.9(3)
_computing_cell_refinement 'Dirax/lsq (Duisenberg & Schreurs, 1989-2000)'
_computing_data_collection 'Collect (Nonius BV, 1997-2000)'
_computing_data_reduction 'EvalCCD (Duisenberg & Schreurs 1990-2000)'
_computing_molecular_graphics CRYSTALMAKER
_computing_publication_material 'PARST97 (Nardelli, 1997)'
_computing_structure_refinement 'SHELXL-97 (Sheldrick, 1997)'
_computing_structure_solution 'SHELXS-97 (Sheldrick, 1997)'
_diffrn_ambient_temperature 293(2)
_diffrn_detector 'CCD plate'
_diffrn_detector_area_resol_mean 9
_diffrn_measured_fraction_theta_full 0.976
_diffrn_measured_fraction_theta_max 0.976
_diffrn_measurement_device '95mm CCD camera on \k-goniostat'
_diffrn_measurement_device_type KappaCCD
_diffrn_measurement_method 'CCD rotation images, thick slices'
_diffrn_radiation_monochromator 'horizonally mounted graphite crystal'
_diffrn_radiation_probe x-ray
_diffrn_radiation_source 'fine-focus sealed tube'
_diffrn_radiation_type MoK\a
_diffrn_radiation_wavelength 0.71073
_diffrn_reflns_av_R_equivalents 0.0297
_diffrn_reflns_av_sigmaI/netI 0.0569
_diffrn_reflns_limit_h_max 10
_diffrn_reflns_limit_h_min -10
_diffrn_reflns_limit_k_max 11
_diffrn_reflns_limit_k_min -8
_diffrn_reflns_limit_l_max 16
_diffrn_reflns_limit_l_min -17
_diffrn_reflns_number 9838
_diffrn_reflns_theta_full 27.50
_diffrn_reflns_theta_max 27.50
_diffrn_reflns_theta_min 5.04
_diffrn_source 'Enraf Nonius FR590'
_exptl_absorpt_coefficient_mu 1.012
_exptl_absorpt_correction_T_max 0.667
_exptl_absorpt_correction_T_min 0.463
_exptl_absorpt_correction_type empirical
_exptl_absorpt_process_details sadbas
_exptl_crystal_colour red
_exptl_crystal_density_diffrn 1.745
_exptl_crystal_density_method 'not measured'
_exptl_crystal_description prism
_exptl_crystal_F_000 496
_exptl_crystal_size_max 0.8
_exptl_crystal_size_mid 0.8
_exptl_crystal_size_min 0.4
_refine_diff_density_max 0.363
_refine_diff_density_min -0.350
_refine_diff_density_rms 0.066
_refine_ls_extinction_method none
_refine_ls_goodness_of_fit_ref 1.007
_refine_ls_hydrogen_treatment mixed
_refine_ls_matrix_type full
_refine_ls_number_parameters 355
_refine_ls_number_reflns 4084
_refine_ls_number_restraints 0
_refine_ls_restrained_S_all 1.007
_refine_ls_R_factor_all 0.0692
_refine_ls_R_factor_gt 0.0368
_refine_ls_shift/su_max 0.001
_refine_ls_shift/su_mean 0.000
_refine_ls_structure_factor_coef Fsqd
_refine_ls_weighting_details 'calc w=1/[\s^2^(Fo^2^)+(0.0293P)^2^+0.3610P] where P=(Fo^2^+2Fc^2^)/3'
_refine_ls_weighting_scheme calc
_refine_ls_wR_factor_gt 0.0665
_refine_ls_wR_factor_ref 0.0738
_reflns_number_gt 2950
_reflns_number_total 4084
_reflns_threshold_expression >2sigma(I)
_cod_data_source_file B706035C.txt
_cod_data_source_block Compound-2
_cod_database_code 7202928

loop_
_symmetry_equiv_pos_as_xyz
'x, y, z'
'-x, -y, -z'

loop_
_atom_site_label
_atom_site_type_symbol
_atom_site_fract_x
_atom_site_fract_y
_atom_site_fract_z
_atom_site_U_iso_or_equiv
_atom_site_adp_type
_atom_site_occupancy
_atom_site_symmetry_multiplicity
_atom_site_calc_flag
_atom_site_refinement_flags
_atom_site_disorder_assembly
_atom_site_disorder_group
Co1 Co 0.79955(4) 0.13831(4) 0.37846(2) 0.02078(10) Uani 1 1 d . . .
C1 C 0.9889(2) 0.3771(2) 0.07645(15) 0.0155(4) Uani 1 1 d . . .
C2 C 0.9892(2) 0.3499(3) -0.02508(16) 0.0175(5) Uani 1 1 d . . .
C3 C 0.9998(2) 0.4704(2) -0.10225(15) 0.0153(4) Uani 1 1 d . . .
C4 C 0.9657(3) 0.2432(2) 0.15710(15) 0.0177(5) Uani 1 1 d . . .
C5 C 0.9946(3) 0.4328(3) -0.21065(16) 0.0199(5) Uani 1 1 d . . .
C10 C 0.6912(3) 0.0013(3) 0.16764(17) 0.0250(5) Uani 1 1 d . . .
C11 C 0.4635(3) 0.1853(3) 0.24159(19) 0.0279(6) Uani 1 1 d . . .
C12 C 0.6745(3) 0.0550(3) 0.07084(18) 0.0239(5) Uani 1 1 d . . .
C13 C 0.4414(3) 0.2397(3) 0.14583(18) 0.0260(5) Uani 1 1 d . . .
C14 C 0.5502(2) 0.1784(3) 0.05659(16) 0.0204(5) Uani 1 1 d . . .
C15 C 0.5359(2) 0.2403(3) -0.04831(16) 0.0197(5) Uani 1 1 d . . .
C16 C 0.6384(3) 0.1700(3) -0.13623(18) 0.0277(6) Uani 1 1 d . . .
C17 C 0.4199(3) 0.3691(3) -0.06588(18) 0.0244(5) Uani 1 1 d . . .
C18 C 0.6249(3) 0.2247(3) -0.23309(19) 0.0301(6) Uani 1 1 d . . .
C19 C 0.4096(3) 0.4236(3) -0.16372(18) 0.0252(5) Uani 1 1 d . . .
N1 N 0.5893(2) 0.0700(2) 0.25140(14) 0.0240(4) Uani 1 1 d . . .
N2 N 0.5112(2) 0.3512(2) -0.24623(14) 0.0244(4) Uani 1 1 d . . .
O1 O 0.84712(17) 0.26927(17) 0.23476(10) 0.0197(3) Uani 1 1 d . . .
O2 O 1.0621(2) 0.11543(19) 0.14008(12) 0.0342(4) Uani 1 1 d . . .
O3 O 0.89972(18) 0.52856(19) -0.25489(11) 0.0269(4) Uani 1 1 d . . .
O4 O 1.0821(2) 0.3089(2) -0.24687(12) 0.0370(4) Uani 1 1 d . . .
O5 O 0.6159(2) 0.0249(2) 0.34539(11) 0.0306(4) Uani 1 1 d . . .
O6 O 0.5023(2) 0.4026(2) -0.34068(12) 0.0378(5) Uani 1 1 d . . .
O1W O 0.6251(2) 0.3273(2) 0.43210(14) 0.0317(4) Uani 1 1 d . . .
O2W O 0.9864(2) 0.2457(2) 0.41374(17) 0.0310(4) Uani 1 1 d . . .
O3W O 0.7508(4) 0.0215(3) 0.52715(15) 0.0430(5) Uani 1 1 d . . .
O4W O 0.9885(2) -0.0458(2) 0.32132(15) 0.0307(4) Uani 1 1 d . . .
O5W O 0.8326(3) 0.4359(2) 0.56915(14) 0.0345(4) Uani 1 1 d . . .
O6W O 0.7013(3) -0.2795(3) 0.47301(19) 0.0450(5) Uani 1 1 d . . .
H2 H 0.983(2) 0.248(3) -0.0407(15) 0.009(5) Uiso 1 1 d . . .
H19 H 0.327(3) 0.513(3) -0.1810(17) 0.029(6) Uiso 1 1 d . . .
H10 H 0.773(3) -0.085(3) 0.1801(18) 0.033(7) Uiso 1 1 d . . .
H18 H 0.688(3) 0.180(3) -0.294(2) 0.036(7) Uiso 1 1 d . . .
H16 H 0.714(3) 0.086(3) -0.1307(17) 0.030(7) Uiso 1 1 d . . .
H12 H 0.750(3) 0.005(3) 0.0142(18) 0.026(6) Uiso 1 1 d . . .
H13 H 0.348(3) 0.316(3) 0.1441(17) 0.029(6) Uiso 1 1 d . . .
H11 H 0.398(3) 0.222(3) 0.2999(19) 0.027(6) Uiso 1 1 d . . .
H17 H 0.348(3) 0.420(3) -0.0147(19) 0.034(7) Uiso 1 1 d . . .
H5W2 H 0.860(3) 0.447(3) 0.623(2) 0.042(9) Uiso 1 1 d . . .
H1W1 H 0.600(3) 0.400(4) 0.395(2) 0.041(9) Uiso 1 1 d . . .
H5W1 H 0.737(4) 0.416(4) 0.584(2) 0.063(11) Uiso 1 1 d . . .
H1W2 H 0.532(4) 0.308(4) 0.461(3) 0.076(13) Uiso 1 1 d . . .
H4W2 H 1.022(4) -0.012(4) 0.263(3) 0.073(12) Uiso 1 1 d . . .
H4W1 H 0.961(4) -0.132(4) 0.316(2) 0.063(12) Uiso 1 1 d . . .
H6W2 H 0.760(5) -0.357(5) 0.493(3) 0.083(14) Uiso 1 1 d . . .
H6W1 H 0.708(6) -0.287(6) 0.419(4) 0.12(2) Uiso 1 1 d . . .
H2W1 H 1.016(4) 0.296(4) 0.368(2) 0.047(10) Uiso 1 1 d . . .
H2W2 H 0.946(4) 0.299(4) 0.469(3) 0.054(10) Uiso 1 1 d . . .
H3W1 H 0.708(6) -0.040(6) 0.523(4) 0.12(2) Uiso 1 1 d . . .
H3W2 H 0.818(9) -0.029(8) 0.549(5) 0.20(3) Uiso 1 1 d . . .

loop_
_atom_site_aniso_label
_atom_site_aniso_U_11
_atom_site_aniso_U_22
_atom_site_aniso_U_33
_atom_site_aniso_U_23
_atom_site_aniso_U_13
_atom_site_aniso_U_12
Co1 0.03136(18) 0.01658(18) 0.01417(16) 0.00075(12) -0.00612(12) -0.00233(12)
C1 0.0149(10) 0.0152(11) 0.0137(10) -0.0007(8) 0.0005(8) -0.0004(8)
C2 0.0224(11) 0.0104(12) 0.0194(11) -0.0029(9) -0.0030(9) -0.0032(9)
C3 0.0159(10) 0.0148(12) 0.0141(10) -0.0017(8) -0.0018(8) -0.0009(8)
C4 0.0221(11) 0.0145(12) 0.0178(11) -0.0014(9) -0.0070(9) -0.0024(9)
C5 0.0263(12) 0.0175(13) 0.0163(11) -0.0013(9) -0.0025(9) -0.0078(10)
C10 0.0288(13) 0.0206(14) 0.0257(13) -0.0010(10) -0.0074(10) -0.0026(10)
C11 0.0292(13) 0.0305(15) 0.0203(13) -0.0051(11) 0.0017(10) -0.0033(11)
C12 0.0239(12) 0.0244(14) 0.0225(12) -0.0033(10) -0.0055(10) -0.0002(10)
C13 0.0226(12) 0.0252(14) 0.0286(13) -0.0014(10) -0.0042(10) -0.0012(11)
C14 0.0187(11) 0.0201(13) 0.0232(11) -0.0023(9) -0.0044(9) -0.0054(9)
C15 0.0178(11) 0.0185(12) 0.0231(11) -0.0009(9) -0.0046(9) -0.0037(9)
C16 0.0258(13) 0.0241(14) 0.0272(13) 0.0018(10) -0.0041(10) 0.0087(11)
C17 0.0193(12) 0.0260(14) 0.0249(13) -0.0043(10) -0.0026(10) 0.0027(10)
C18 0.0308(13) 0.0296(15) 0.0215(13) 0.0007(11) 0.0017(10) 0.0073(11)
C19 0.0196(12) 0.0249(14) 0.0286(13) 0.0011(10) -0.0055(10) 0.0022(10)
N1 0.0299(11) 0.0238(11) 0.0202(10) 0.0007(8) -0.0062(8) -0.0098(9)
N2 0.0217(10) 0.0274(12) 0.0216(10) 0.0059(8) -0.0045(8) -0.0006(8)
O1 0.0238(8) 0.0181(8) 0.0144(7) 0.0009(6) -0.0009(6) -0.0009(6)
O2 0.0396(10) 0.0198(10) 0.0295(9) 0.0043(7) 0.0062(7) 0.0109(8)
O3 0.0328(9) 0.0271(10) 0.0232(8) -0.0026(7) -0.0145(7) 0.0011(7)
O4 0.0614(12) 0.0242(10) 0.0229(9) -0.0105(7) -0.0135(8) 0.0104(9)
O5 0.0458(10) 0.0330(11) 0.0166(8) 0.0064(7) -0.0111(7) -0.0143(8)
O6 0.0390(10) 0.0457(12) 0.0217(9) 0.0105(8) -0.0070(7) 0.0078(8)
O1W 0.0366(11) 0.0251(11) 0.0268(10) 0.0041(8) -0.0005(8) 0.0014(8)
O2W 0.0404(11) 0.0302(11) 0.0238(10) -0.0014(10) -0.0094(9) -0.0066(9)
O3W 0.0707(15) 0.0340(13) 0.0253(10) 0.0098(9) -0.0132(10) -0.0133(12)
O4W 0.0402(11) 0.0176(11) 0.0315(11) 0.0000(8) -0.0071(8) 0.0010(8)
O5W 0.0385(12) 0.0466(13) 0.0235(10) -0.0058(8) -0.0101(9) -0.0147(9)
O6W 0.0569(14) 0.0480(15) 0.0355(13) 0.0080(11) -0.0167(11) -0.0192(11)

loop_
_atom_type_symbol
_atom_type_description
_atom_type_scat_dispersion_real
_atom_type_scat_dispersion_imag
_atom_type_scat_source
C C 0.0033 0.0016 'International Tables Vol C Tables 4.2.6.8 and 6.1.1.4'
H H 0.0000 0.0000 'International Tables Vol C Tables 4.2.6.8 and 6.1.1.4'
N N 0.0061 0.0033 'International Tables Vol C Tables 4.2.6.8 and 6.1.1.4'
O O 0.0106 0.0060 'International Tables Vol C Tables 4.2.6.8 and 6.1.1.4'
Co Co 0.3494 0.9721 'International Tables Vol C Tables 4.2.6.8 and 6.1.1.4'

loop_
_geom_angle_atom_site_label_1
_geom_angle_atom_site_label_2
_geom_angle_atom_site_label_3
_geom_angle
_geom_angle_site_symmetry_1
_geom_angle_site_symmetry_3
_geom_angle_publ_flag
O1W Co1 O4W 176.58(9) . . ?
O1W Co1 O5 90.12(8) . . ?
O4W Co1 O5 92.91(8) . . ?
O1W Co1 O2W 91.04(8) . . ?
O4W Co1 O2W 85.97(8) . . ?
O5 Co1 O2W 178.30(7) . . ?
O1W Co1 O1 86.79(7) . . ?
O4W Co1 O1 91.34(7) . . ?
O5 Co1 O1 95.44(6) . . ?
O2W Co1 O1 85.87(7) . . ?
O1W Co1 O3W 90.37(9) . . ?
O4W Co1 O3W 91.37(9) . . ?
O5 Co1 O3W 87.05(9) . . ?
O2W Co1 O3W 91.70(10) . . ?
O1 Co1 O3W 176.22(8) . . ?
C2 C1 C3 119.33(18) . 2_765 ?
C2 C1 C4 118.88(19) . . ?
C3 C1 C4 121.68(18) 2_765 . ?
C1 C2 C3 122.0(2) . . ?
C2 C3 C1 118.67(19) . 2_765 ?
C2 C3 C5 119.03(19) . . ?
C1 C3 C5 122.28(17) 2_765 . ?
O2 C4 O1 125.68(19) . . ?
O2 C4 C1 117.64(18) . . ?
O1 C4 C1 116.65(18) . . ?
O4 C5 O3 126.0(2) . . ?
O4 C5 C3 117.05(18) . . ?
O3 C5 C3 116.90(19) . . ?
N1 C10 C12 120.1(2) . . ?
N1 C11 C13 120.5(2) . . ?
C10 C12 C14 121.2(2) . . ?
C11 C13 C14 120.7(2) . . ?
C12 C14 C13 116.6(2) . . ?
C12 C14 C15 121.2(2) . . ?
C13 C14 C15 122.3(2) . . ?
C17 C15 C16 115.8(2) . . ?
C17 C15 C14 123.0(2) . . ?
C16 C15 C14 121.18(19) . . ?
C18 C16 C15 121.7(2) . . ?
C19 C17 C15 121.7(2) . . ?
N2 C18 C16 120.3(2) . . ?
N2 C19 C17 120.2(2) . . ?
O5 N1 C10 119.35(19) . . ?
O5 N1 C11 119.93(19) . . ?
C10 N1 C11 120.7(2) . . ?
O6 N2 C19 120.77(18) . . ?
O6 N2 C18 119.00(19) . . ?
C19 N2 C18 120.23(19) . . ?
C4 O1 Co1 129.05(13) . . ?
N1 O5 Co1 111.67(12) . . ?

loop_
_geom_bond_atom_site_label_1
_geom_bond_atom_site_label_2
_geom_bond_distance
_geom_bond_site_symmetry_2
_geom_bond_publ_flag
Co1 O1W 2.0401(18) . ?
Co1 O4W 2.0871(18) . ?
Co1 O5 2.0997(16) . ?
Co1 O2W 2.1051(19) . ?
Co1 O1 2.1218(14) . ?
Co1 O3W 2.1227(19) . ?
C1 C2 1.390(3) . ?
C1 C3 1.396(3) 2_765 ?
C1 C4 1.506(3) . ?
C2 C3 1.391(3) . ?
C3 C1 1.396(3) 2_765 ?
C3 C5 1.517(3) . ?
C4 O2 1.248(3) . ?
C4 O1 1.257(2) . ?
C5 O4 1.243(3) . ?
C5 O3 1.259(2) . ?
C10 N1 1.342(3) . ?
C10 C12 1.365(3) . ?
C11 N1 1.344(3) . ?
C11 C13 1.366(3) . ?
C12 C14 1.392(3) . ?
C13 C14 1.393(3) . ?
C14 C15 1.479(3) . ?
C15 C17 1.388(3) . ?
C15 C16 1.390(3) . ?
C16 C18 1.360(3) . ?
C17 C19 1.366(3) . ?
C18 N2 1.349(3) . ?
C19 N2 1.342(3) . ?
N1 O5 1.340(2) . ?
N2 O6 1.314(2) . ?
